data_7024970
loop_
_publ_author_name
'Ma, Yun-Sheng'
'Song, You'
'Tang, Xiao-Yan'
'Yuan, Rong-Xin'

_publ_section_title
;
 Synthesis and structural and magnetic characterization of a
 hexadecanuclear cobalt phosphonate compound.
;
_journal_issue 27
_journal_name_full 'Dalton transactions (Cambridge, England : 2003)'
_journal_page_first 6262
_journal_page_last 6265
_journal_paper_doi 10.1039/b923494b
_journal_volume 39
_journal_year 2010
_chemical_formula_moiety 'C122 H98 Cl22 Co16 N22 O38 P2, 10(C H2 Cl2), 2(H2 O)'
_chemical_formula_sum 'C132 H122 Cl42 Co16 N22 O40 P2'
_chemical_formula_weight 5150.24
_chemical_name_systematic
;
?
;
_space_group_IT_number 2
_symmetry_cell_setting triclinic
_symmetry_space_group_name_Hall '-P 1'
_symmetry_space_group_name_H-M 'P -1'
_atom_sites_solution_hydrogens geom
_atom_sites_solution_primary direct
_atom_sites_solution_secondary difmap
_audit_creation_method SHELXL-97
_cell_angle_alpha 98.12(3)
_cell_angle_beta 101.56(3)
_cell_angle_gamma 93.29(3)
_cell_formula_units_Z 1
_cell_length_a 14.783(3)
_cell_length_b 15.607(3)
_cell_length_c 21.545(4)
_cell_measurement_temperature 291(2)
_cell_volume 4802.3(18)
_computing_cell_refinement CrystalClear
_computing_data_collection 'CrystalClear (Rigaku, 2005)'
_computing_data_reduction CrystalClear
_computing_molecular_graphics 'Bruker SHELXTL/PC (Sheldrick, 1999)'
_computing_publication_material 'Bruker SHELXTL/PC and PLATON (Spek, 2003)'
_computing_structure_refinement 'SHELXL-97 (Sheldrick, 2008)'
_computing_structure_solution 'SHELXS-97 (Sheldrick, 2008)'
_diffrn_ambient_temperature 291(2)
_diffrn_measured_fraction_theta_full 0.995
_diffrn_measured_fraction_theta_max 0.995
_diffrn_radiation_monochromator graphite
_diffrn_radiation_source 'fine-focus sealed tube'
_diffrn_radiation_type MoK\a
_diffrn_radiation_wavelength 0.71073
_diffrn_reflns_av_R_equivalents 0.0736
_diffrn_reflns_av_sigmaI/netI 0.0946
_diffrn_reflns_limit_h_max 17
_diffrn_reflns_limit_h_min -17
_diffrn_reflns_limit_k_max 18
_diffrn_reflns_limit_k_min -18
_diffrn_reflns_limit_l_max 25
_diffrn_reflns_limit_l_min -25
_diffrn_reflns_number 40839
_diffrn_reflns_theta_full 25.00
_diffrn_reflns_theta_max 25.00
_diffrn_reflns_theta_min 3.01
_exptl_absorpt_coefficient_mu 2.015
_exptl_absorpt_correction_T_max 0.522
_exptl_absorpt_correction_T_min 0.463
_exptl_absorpt_correction_type multi-scan
_exptl_absorpt_process_details 'CrystalClear (Rigaku, 2005)'
_exptl_crystal_colour pink
_exptl_crystal_density_diffrn 1.781
_exptl_crystal_density_method 'not measured'
_exptl_crystal_description block
_exptl_crystal_F_000 2564
_exptl_crystal_size_max 0.40
_exptl_crystal_size_mid 0.38
_exptl_crystal_size_min 0.32
_refine_diff_density_max 1.718
_refine_diff_density_min -1.281
_refine_diff_density_rms 0.120
_refine_ls_extinction_method none
_refine_ls_goodness_of_fit_ref 1.056
_refine_ls_hydrogen_treatment mixed
_refine_ls_matrix_type full
_refine_ls_number_parameters 1147
_refine_ls_number_reflns 16833
_refine_ls_number_restraints 178
_refine_ls_restrained_S_all 1.063
_refine_ls_R_factor_all 0.1257
_refine_ls_R_factor_gt 0.0780
_refine_ls_shift/su_max 0.000
_refine_ls_shift/su_mean 0.000
_refine_ls_structure_factor_coef Fsqd
_refine_ls_weighting_details 'calc w=1/[\s^2^(Fo^2^)+(0.0890P)^2^+15.9340P] where P=(Fo^2^+2Fc^2^)/3'
_refine_ls_weighting_scheme calc
_refine_ls_wR_factor_gt 0.1828
_refine_ls_wR_factor_ref 0.2091
_reflns_number_gt 10943
_reflns_number_total 16833
_reflns_threshold_expression >2sigma(I)
_cod_data_source_file b923494b.txt
_cod_data_source_block t
_cod_original_cell_volume 4802.4(17)
_cod_database_code 7024970

loop_
_symmetry_equiv_pos_as_xyz
'x, y, z'
'-x, -y, -z'

loop_
_atom_site_label
_atom_site_type_symbol
_atom_site_fract_x
_atom_site_fract_y
_atom_site_fract_z
_atom_site_U_iso_or_equiv
_atom_site_adp_type
_atom_site_occupancy
_atom_site_symmetry_multiplicity
_atom_site_calc_flag
_atom_site_refinement_flags
Co1 Co 0.19418(7) 0.66671(7) 0.27003(5) 0.0320(3) Uani 1 1 d U
Co2 Co -0.00441(7) 0.55696(7) 0.26170(5) 0.0326(3) Uani 1 1 d .
Co3 Co 0.18336(7) 0.45073(7) 0.25201(5) 0.0344(3) Uani 1 1 d .
Co4 Co 0.17029(7) 0.63858(6) 0.04043(5) 0.0289(2) Uani 1 1 d U
Co5 Co 0.37595(7) 0.57052(7) 0.25100(5) 0.0345(3) Uani 1 1 d .
Co6 Co -0.01122(7) 0.42159(6) 0.13114(5) 0.0297(2) Uani 1 1 d .
Co7 Co 0.33417(7) 0.73567(7) 0.15664(5) 0.0340(3) Uani 1 1 d .
Co8 Co 0.28338(8) 0.85086(7) 0.27995(6) 0.0452(3) Uani 1 1 d .
P1 P 0.02153(13) 0.63308(12) 0.13941(9) 0.0280(4) Uani 1 1 d U
N1 N 0.2396(5) 0.8362(4) -0.0058(3) 0.0440(18) Uani 1 1 d .
N2 N 0.4206(5) 0.8492(5) 0.1650(4) 0.0567(18) Uani 1 1 d U
N3 N 0.5201(4) 0.6256(4) 0.2904(3) 0.0380(16) Uani 1 1 d U
N4 N 0.3708(5) 0.8158(5) 0.3568(3) 0.0451(18) Uani 1 1 d .
N5 N 0.1680(5) 0.9009(5) 0.3009(4) 0.056(2) Uani 1 1 d .
N6 N 0.3873(4) 0.5121(4) 0.1533(3) 0.0343(15) Uani 1 1 d .
N7 N 0.2443(4) 0.4318(4) 0.3435(3) 0.0379(16) Uani 1 1 d .
N8 N 0.0175(4) 0.5755(4) 0.3626(3) 0.0383(16) Uani 1 1 d .
N9 N -0.1427(4) 0.5488(4) 0.2174(3) 0.0346(15) Uani 1 1 d .
N10 N -0.0127(4) 0.2811(4) 0.1160(3) 0.0340(15) Uani 1 1 d .
N11 N 0.2122(4) 0.3479(4) 0.1872(3) 0.0339(15) Uani 1 1 d .
O1 O 0.0546(3) 0.6372(3) 0.2130(2) 0.0331(12) Uani 1 1 d .
O2 O -0.0241(3) 0.5436(3) 0.1084(2) 0.0322(12) Uani 1 1 d .
O3 O 0.1024(3) 0.6632(3) 0.1128(2) 0.0343(12) Uani 1 1 d .
O4 O 0.2385(4) 0.7505(3) 0.2119(3) 0.0340(13) Uani 1 1 d .
H4A H 0.195(6) 0.746(6) 0.189(4) 0.051 Uiso 1 1 d .
O5 O 0.2342(3) 0.5559(3) 0.2232(2) 0.0300(12) Uani 1 1 d .
H5A H 0.221(6) 0.562(5) 0.187(4) 0.045 Uiso 1 1 d .
O6 O 0.0426(3) 0.4443(3) 0.2312(2) 0.0310(12) Uani 1 1 d D
H6A H 0.014(3) 0.403(3) 0.243(3) 0.046 Uiso 1 1 d D
O7 O 0.2416(4) 0.7648(3) 0.0793(2) 0.0380(13) Uani 1 1 d .
O8 O 0.3547(5) 0.9258(4) 0.2390(3) 0.069(2) Uani 1 1 d .
O9 O 0.4247(4) 0.6893(3) 0.2242(3) 0.0423(14) Uani 1 1 d .
O10 O 0.3298(4) 0.6701(3) 0.3235(3) 0.0406(14) Uani 1 1 d .
O11 O 0.1651(4) 0.7692(4) 0.3324(3) 0.0539(16) Uani 1 1 d U
O12 O 0.2927(3) 0.6100(3) 0.1095(2) 0.0333(12) Uani 1 1 d .
O13 O 0.3656(4) 0.4759(4) 0.3029(3) 0.0530(15) Uani 1 1 d U
O14 O 0.1424(4) 0.5798(3) 0.3203(2) 0.0356(13) Uani 1 1 d U
O15 O -0.1435(3) 0.4183(4) 0.1521(3) 0.0386(13) Uani 1 1 d U
O16 O -0.0510(4) 0.3521(3) 0.0325(2) 0.0357(13) Uani 1 1 d .
O17 O 0.1284(2) 0.42865(19) 0.12057(14) 0.0329(12) Uani 1 1 d U
O18 O 0.2423(2) 0.65397(19) -0.03397(14) 0.0395(13) Uani 1 1 d RU
H18A H 0.2447 0.7091 -0.0300 0.059 Uiso 1 1 d R
H18B H 0.2099 0.6323 -0.0706 0.059 Uiso 1 1 d R
O19 O 0.1352(2) 0.50698(19) 0.01417(14) 0.0344(12) Uani 1 1 d R
H19B H 0.1175 0.4763 0.0398 0.052 Uiso 1 1 d R
H19A H 0.0928 0.4827 -0.0171 0.052 Uiso 1 1 d R
C1 C -0.0620(6) 0.7131(5) 0.1306(4) 0.0393(17) Uani 1 1 d U
C2 C -0.0236(7) 0.8062(5) 0.1610(5) 0.053(2) Uani 1 1 d U
H2A H -0.0093 0.8100 0.2073 0.064 Uiso 1 1 calc R
H2B H 0.0334 0.8202 0.1474 0.064 Uiso 1 1 calc R
C3 C -0.0918(8) 0.8714(7) 0.1423(7) 0.089(3) Uani 1 1 d U
H3A H -0.0762 0.9237 0.1739 0.107 Uiso 1 1 calc R
H3B H -0.0842 0.8868 0.1015 0.107 Uiso 1 1 calc R
C4 C -0.1855(8) 0.8438(8) 0.1371(7) 0.092(3) Uani 1 1 d U
H4C H -0.2225 0.8873 0.1194 0.111 Uiso 1 1 calc R
H4B H -0.1957 0.8426 0.1801 0.111 Uiso 1 1 calc R
C5 C -0.2226(7) 0.7555(7) 0.0968(5) 0.067(2) Uani 1 1 d U
H5B H -0.2767 0.7332 0.1106 0.080 Uiso 1 1 calc R
H5C H -0.2413 0.7622 0.0521 0.080 Uiso 1 1 calc R
C6 C -0.1505(6) 0.6925(6) 0.1037(4) 0.0460(19) Uani 1 1 d U
H6 H -0.1692 0.6343 0.0877 0.055 Uiso 1 1 calc R
C7 C 0.2340(5) 0.8378(5) 0.0566(4) 0.0364(19) Uani 1 1 d .
C8 C 0.2198(6) 0.9143(6) 0.0934(5) 0.056(3) Uani 1 1 d .
H8 H 0.2162 0.9152 0.1361 0.067 Uiso 1 1 calc R
C9 C 0.2112(8) 0.9886(7) 0.0663(6) 0.075(3) Uani 1 1 d U
H9 H 0.2039 1.0406 0.0911 0.090 Uiso 1 1 calc R
C10 C 0.2131(8) 0.9865(7) 0.0026(6) 0.075(3) Uani 1 1 d U
H10 H 0.2052 1.0358 -0.0169 0.090 Uiso 1 1 calc R
C11 C 0.2271(7) 0.9098(6) -0.0309(5) 0.058(3) Uani 1 1 d .
C12 C 0.4158(8) 0.9213(7) 0.2049(6) 0.066(2) Uani 1 1 d U
C13 C 0.4789(9) 0.9946(8) 0.2092(7) 0.095(3) Uani 1 1 d U
H13 H 0.4728 1.0473 0.2335 0.114 Uiso 1 1 calc R
C14 C 0.5497(10) 0.9855(9) 0.1765(7) 0.108(3) Uani 1 1 d U
H14 H 0.5955 1.0310 0.1824 0.129 Uiso 1 1 calc R
C15 C 0.5542(9) 0.9095(8) 0.1346(7) 0.100(3) Uani 1 1 d U
H15 H 0.5996 0.9042 0.1103 0.120 Uiso 1 1 calc R
C16 C 0.4883(8) 0.8439(7) 0.1315(6) 0.075(2) Uani 1 1 d U
C17 C 0.5037(5) 0.6982(5) 0.2650(4) 0.0353(19) Uani 1 1 d .
C18 C 0.5654(6) 0.7726(6) 0.2850(4) 0.050(2) Uani 1 1 d .
H18 H 0.5537 0.8228 0.2673 0.060 Uiso 1 1 calc R
C19 C 0.6429(6) 0.7704(6) 0.3305(5) 0.059(3) Uani 1 1 d .
H19 H 0.6843 0.8198 0.3446 0.071 Uiso 1 1 calc R
C20 C 0.6606(6) 0.6954(6) 0.3561(4) 0.052(2) Uani 1 1 d .
H20 H 0.7138 0.6930 0.3870 0.062 Uiso 1 1 calc R
C21 C 0.5985(5) 0.6259(6) 0.3349(4) 0.042(2) Uani 1 1 d U
C22 C 0.3810(6) 0.7311(6) 0.3653(4) 0.045(2) Uani 1 1 d U
C23 C 0.4430(6) 0.7109(6) 0.4171(4) 0.052(2) Uani 1 1 d U
H23 H 0.4469 0.6532 0.4229 0.062 Uiso 1 1 calc R
C24 C 0.4989(8) 0.7751(8) 0.4597(5) 0.076(3) Uani 1 1 d .
H24 H 0.5431 0.7616 0.4933 0.092 Uiso 1 1 calc R
C25 C 0.4880(8) 0.8618(7) 0.4515(5) 0.075(3) Uani 1 1 d .
H25 H 0.5239 0.9071 0.4802 0.090 Uiso 1 1 calc R
C26 C 0.4252(7) 0.8780(7) 0.4018(5) 0.067(3) Uani 1 1 d .
C27 C 0.1263(6) 0.8401(6) 0.3285(4) 0.051(2) Uani 1 1 d U
C28 C 0.0482(8) 0.8585(8) 0.3546(6) 0.083(4) Uani 1 1 d .
H28 H 0.0228 0.8209 0.3777 0.099 Uiso 1 1 calc R
C29 C 0.0114(9) 0.9364(9) 0.3438(8) 0.106(5) Uani 1 1 d .
H29 H -0.0423 0.9495 0.3580 0.127 Uiso 1 1 calc R
C30 C 0.0521(11) 0.9963(9) 0.3122(8) 0.109(5) Uani 1 1 d .
H30 H 0.0264 1.0478 0.3047 0.130 Uiso 1 1 calc R
C31 C 0.1282(8) 0.9751(7) 0.2940(6) 0.077(3) Uani 1 1 d .
C32 C 0.3450(5) 0.5470(5) 0.1016(4) 0.0342(19) Uani 1 1 d .
C33 C 0.3576(6) 0.5140(6) 0.0406(4) 0.046(2) Uani 1 1 d .
H33 H 0.3295 0.5384 0.0054 0.056 Uiso 1 1 calc R
C34 C 0.4111(6) 0.4456(6) 0.0316(4) 0.051(2) Uani 1 1 d .
H34 H 0.4189 0.4240 -0.0093 0.061 Uiso 1 1 calc R
C35 C 0.4529(6) 0.4095(6) 0.0836(4) 0.050(2) Uani 1 1 d .
H35 H 0.4889 0.3631 0.0791 0.060 Uiso 1 1 calc R
C36 C 0.4386(5) 0.4460(5) 0.1435(4) 0.0382(19) Uani 1 1 d .
C37 C 0.3375(6) 0.4581(5) 0.3519(4) 0.043(2) Uani 1 1 d U
C38 C 0.3955(7) 0.4576(7) 0.4126(5) 0.058(3) Uani 1 1 d .
H38 H 0.4582 0.4759 0.4198 0.070 Uiso 1 1 calc R
C39 C 0.3597(7) 0.4306(7) 0.4601(5) 0.067(3) Uani 1 1 d .
H39 H 0.3984 0.4308 0.5000 0.081 Uiso 1 1 calc R
C40 C 0.2665(7) 0.4024(7) 0.4511(4) 0.065(3) Uani 1 1 d .
H40 H 0.2419 0.3824 0.4834 0.078 Uiso 1 1 calc R
C41 C 0.2128(6) 0.4057(6) 0.3920(4) 0.048(2) Uani 1 1 d .
C42 C 0.1117(6) 0.5915(5) 0.3731(4) 0.039(2) Uani 1 1 d .
C43 C 0.1652(6) 0.6119(7) 0.4343(4) 0.057(3) Uani 1 1 d .
H43 H 0.2294 0.6210 0.4412 0.069 Uiso 1 1 calc R
C44 C 0.1204(7) 0.6182(8) 0.4846(5) 0.073(3) Uani 1 1 d .
H44 H 0.1547 0.6335 0.5264 0.087 Uiso 1 1 calc R
C45 C 0.0258(8) 0.6025(8) 0.4741(5) 0.071(3) Uani 1 1 d .
H45 H -0.0041 0.6068 0.5084 0.085 Uiso 1 1 calc R
C46 C -0.0232(6) 0.5806(6) 0.4134(4) 0.050(2) Uani 1 1 d .
C47 C -0.1871(5) 0.4819(5) 0.1724(4) 0.0371(18) Uani 1 1 d U
C48 C -0.2848(6) 0.4833(6) 0.1489(4) 0.049(2) Uani 1 1 d .
H48 H -0.3175 0.4360 0.1206 0.059 Uiso 1 1 calc R
C49 C -0.3304(6) 0.5525(7) 0.1675(5) 0.056(3) Uani 1 1 d .
H49 H -0.3937 0.5527 0.1514 0.067 Uiso 1 1 calc R
C50 C -0.2826(6) 0.6226(6) 0.2104(4) 0.052(2) Uani 1 1 d .
H50 H -0.3117 0.6714 0.2230 0.063 Uiso 1 1 calc R
C51 C -0.1912(5) 0.6164(6) 0.2332(4) 0.039(2) Uani 1 1 d .
C52 C -0.0291(5) 0.2777(5) 0.0503(4) 0.0322(18) Uani 1 1 d .
C53 C -0.0182(5) 0.2027(5) 0.0101(4) 0.042(2) Uani 1 1 d .
H53 H -0.0276 0.2010 -0.0340 0.050 Uiso 1 1 calc R
C54 C 0.0064(7) 0.1321(6) 0.0375(5) 0.057(3) Uani 1 1 d .
H54 H 0.0138 0.0815 0.0113 0.068 Uiso 1 1 calc R
C55 C 0.0209(6) 0.1324(6) 0.1029(5) 0.056(3) Uani 1 1 d .
H55 H 0.0369 0.0834 0.1213 0.067 Uiso 1 1 calc R
C56 C 0.0103(6) 0.2091(5) 0.1390(4) 0.044(2) Uani 1 1 d .
C57 C 0.1812(5) 0.3649(5) 0.1271(4) 0.0330(17) Uani 1 1 d U
C58 C 0.2064(6) 0.3160(6) 0.0747(4) 0.045(2) Uani 1 1 d .
H58 H 0.1862 0.3286 0.0335 0.054 Uiso 1 1 calc R
C59 C 0.2610(7) 0.2498(6) 0.0847(5) 0.063(3) Uani 1 1 d .
H59 H 0.2786 0.2169 0.0504 0.076 Uiso 1 1 calc R
C60 C 0.2903(7) 0.2317(6) 0.1472(5) 0.060(3) Uani 1 1 d .
H60 H 0.3270 0.1864 0.1551 0.071 Uiso 1 1 calc R
C61 C 0.2643(6) 0.2813(5) 0.1950(4) 0.041(2) Uani 1 1 d U
C62 C 0.1287(15) 0.139(3) 0.4496(13) 0.415(11) Uani 1 1 d DU
H62A H 0.0954 0.1688 0.4167 0.497 Uiso 1 1 calc R
H62B H 0.1058 0.0781 0.4413 0.497 Uiso 1 1 calc R
C63 C 0.5494(16) 0.2912(11) 0.3547(10) 0.187(10) Uani 1 1 d .
H63A H 0.4966 0.3249 0.3453 0.225 Uiso 1 1 calc R
H63B H 0.5831 0.2916 0.3205 0.225 Uiso 1 1 calc R
C64 C 0.4587(16) 0.8853(19) 0.9489(12) 0.233(13) Uani 1 1 d .
H64A H 0.4233 0.9328 0.9362 0.280 Uiso 1 1 calc R
H64B H 0.4392 0.8667 0.9857 0.280 Uiso 1 1 calc R
C65 C 0.218(3) 0.704(3) 0.755(2) 0.485(9) Uani 1 1 d U
H65A H 0.2700 0.6717 0.7698 0.583 Uiso 1 1 calc R
H65B H 0.1822 0.7131 0.7884 0.583 Uiso 1 1 calc R
Cl1 Cl 0.2278(3) 0.9028(2) -0.11120(15) 0.0947(10) Uani 1 1 d .
Cl2 Cl 0.4875(2) 0.7462(2) 0.08341(19) 0.0981(11) Uani 1 1 d .
Cl3 Cl 0.61834(17) 0.52875(18) 0.36340(12) 0.0638(7) Uani 1 1 d .
Cl4 Cl 0.4054(3) 0.98293(19) 0.38948(16) 0.1042(12) Uani 1 1 d .
Cl5 Cl 0.1842(3) 1.0471(2) 0.2574(2) 0.1176(14) Uani 1 1 d .
Cl6 Cl 0.49213(17) 0.40491(16) 0.21034(12) 0.0604(7) Uani 1 1 d .
Cl7 Cl 0.09594(17) 0.36958(19) 0.37513(13) 0.0678(7) Uani 1 1 d .
Cl8 Cl -0.14050(17) 0.5558(2) 0.39637(14) 0.0741(8) Uani 1 1 d .
Cl9 Cl -0.12535(15) 0.70296(14) 0.28528(11) 0.0493(6) Uani 1 1 d .
Cl10 Cl 0.0272(2) 0.21893(17) 0.22232(12) 0.0691(7) Uani 1 1 d .
Cl11 Cl 0.2968(2) 0.25709(16) 0.27153(12) 0.0665(7) Uani 1 1 d U
Cl12 Cl 0.1229(9) 0.1866(10) 0.5244(7) 0.406(7) Uani 1 1 d DU
Cl13 Cl 0.2480(9) 0.1531(9) 0.4563(8) 0.426(9) Uani 1 1 d DU
Cl14 Cl 0.5121(6) 0.1890(5) 0.3576(4) 0.276(5) Uani 1 1 d .
Cl15 Cl 0.6216(4) 0.3388(3) 0.4275(3) 0.161(2) Uani 1 1 d .
Cl16 Cl 0.4434(6) 0.7933(5) 0.8811(5) 0.257(4) Uani 1 1 d .
Cl17 Cl 0.5735(5) 0.9152(5) 0.9657(4) 0.229(3) Uani 1 1 d .
Cl18 Cl 0.1560(9) 0.6550(9) 0.6911(5) 0.417(7) Uani 1 1 d U
Cl19 Cl 0.2532(13) 0.7969(12) 0.7371(7) 0.561(9) Uani 1 1 d U
C66 C 0.2516(17) 0.8754(17) 0.5067(12) 0.417(13) Uani 1 1 d DU
H66A H 0.2470 0.8934 0.4650 0.501 Uiso 1 1 calc R
H66B H 0.2777 0.8198 0.5072 0.501 Uiso 1 1 calc R
Cl21 Cl 0.1478(16) 0.8778(17) 0.5337(10) 0.705(16) Uani 1 1 d DU
Cl20 Cl 0.3104(16) 0.9573(17) 0.5719(12) 0.783(19) Uani 1 1 d DU
O20 O 0.256(3) 0.9988(18) 0.692(3) 0.77(5) Uani 1 1 d .
H20A H 0.2360 0.9792 0.6527 1.159 Uiso 1 1 d R
H20B H 0.2487 0.9591 0.7144 1.159 Uiso 1 1 d R

loop_
_atom_site_aniso_label
_atom_site_aniso_U_11
_atom_site_aniso_U_22
_atom_site_aniso_U_33
_atom_site_aniso_U_23
_atom_site_aniso_U_13
_atom_site_aniso_U_12
Co1 0.0316(5) 0.0323(6) 0.0296(6) -0.0002(4) 0.0049(5) 0.0001(5)
Co2 0.0297(5) 0.0404(6) 0.0264(5) 0.0028(5) 0.0047(4) 0.0017(5)
Co3 0.0322(5) 0.0361(6) 0.0331(6) 0.0079(5) 0.0010(5) 0.0012(5)
Co4 0.0309(5) 0.0283(5) 0.0256(5) 0.0029(4) 0.0030(4) 0.0007(4)
Co5 0.0290(5) 0.0402(6) 0.0324(6) 0.0069(5) 0.0025(5) -0.0004(5)
Co6 0.0295(5) 0.0293(5) 0.0280(5) 0.0031(4) 0.0018(4) 0.0013(4)
Co7 0.0334(5) 0.0328(6) 0.0325(6) 0.0021(5) 0.0027(5) -0.0012(5)
Co8 0.0492(7) 0.0356(6) 0.0439(7) -0.0047(5) 0.0026(6) -0.0008(5)
P1 0.0256(9) 0.0282(10) 0.0280(10) 0.0017(8) 0.0022(8) 0.0027(8)
N1 0.048(4) 0.040(4) 0.042(4) 0.011(3) 0.005(3) -0.007(3)
N2 0.050(4) 0.047(4) 0.072(5) 0.022(3) 0.004(3) -0.010(3)
N3 0.031(3) 0.046(4) 0.032(3) 0.004(3) -0.002(3) 0.001(3)
N4 0.050(4) 0.044(4) 0.031(4) -0.010(3) -0.001(3) -0.002(3)
N5 0.059(5) 0.043(4) 0.058(5) -0.008(4) 0.001(4) 0.011(4)
N6 0.031(3) 0.038(4) 0.033(4) 0.004(3) 0.005(3) 0.002(3)
N7 0.040(4) 0.043(4) 0.031(4) 0.009(3) 0.002(3) 0.010(3)
N8 0.035(4) 0.051(4) 0.028(4) 0.007(3) 0.003(3) 0.003(3)
N9 0.028(3) 0.049(4) 0.027(3) 0.006(3) 0.007(3) 0.000(3)
N10 0.032(3) 0.029(3) 0.041(4) 0.008(3) 0.005(3) 0.004(3)
N11 0.031(3) 0.030(3) 0.036(4) 0.002(3) 0.000(3) 0.003(3)
O1 0.030(3) 0.038(3) 0.029(3) 0.002(2) 0.003(2) 0.001(2)
O2 0.033(3) 0.029(3) 0.033(3) 0.002(2) 0.005(2) 0.001(2)
O3 0.032(3) 0.041(3) 0.028(3) 0.001(2) 0.005(2) 0.001(2)
O4 0.032(3) 0.036(3) 0.031(3) 0.004(2) 0.002(2) -0.002(2)
O5 0.030(3) 0.035(3) 0.022(3) -0.002(2) 0.002(2) -0.002(2)
O6 0.031(3) 0.034(3) 0.026(3) 0.003(2) 0.003(2) 0.003(2)
O7 0.047(3) 0.032(3) 0.032(3) 0.009(2) 0.000(3) -0.005(3)
O8 0.080(5) 0.047(4) 0.071(5) 0.003(3) 0.007(4) -0.020(4)
O9 0.036(3) 0.041(3) 0.045(3) 0.007(3) -0.001(3) -0.001(3)
O10 0.038(3) 0.036(3) 0.041(3) -0.006(3) 0.002(3) 0.000(3)
O11 0.068(4) 0.047(3) 0.042(3) -0.007(3) 0.010(3) 0.007(3)
O12 0.031(3) 0.031(3) 0.036(3) 0.000(2) 0.003(2) 0.008(2)
O13 0.065(4) 0.055(4) 0.048(3) 0.023(3) 0.021(3) 0.012(3)
O14 0.040(3) 0.037(3) 0.029(3) 0.005(2) 0.007(2) 0.003(2)
O15 0.029(3) 0.045(3) 0.038(3) -0.001(2) 0.004(2) -0.003(2)
O16 0.040(3) 0.028(3) 0.035(3) 0.004(2) -0.001(2) 0.003(2)
O17 0.034(3) 0.033(3) 0.031(3) 0.008(2) 0.003(2) 0.003(2)
O18 0.039(3) 0.041(3) 0.036(3) 0.000(3) 0.006(2) -0.002(3)
O19 0.040(3) 0.025(3) 0.035(3) 0.004(2) 0.002(2) 0.002(2)
C1 0.044(4) 0.043(4) 0.033(4) 0.009(3) 0.008(3) 0.015(3)
C2 0.065(4) 0.037(4) 0.059(5) 0.005(4) 0.013(4) 0.021(3)
C3 0.088(5) 0.063(5) 0.111(6) 0.005(5) 0.007(5) 0.036(5)
C4 0.080(5) 0.080(6) 0.120(6) 0.018(5) 0.019(5) 0.044(5)
C5 0.053(4) 0.086(5) 0.069(5) 0.018(5) 0.016(4) 0.041(4)
C6 0.043(4) 0.060(4) 0.041(4) 0.013(4) 0.012(3) 0.021(3)
C7 0.035(4) 0.026(4) 0.044(5) 0.006(4) 0.000(4) -0.002(3)
C8 0.058(6) 0.044(5) 0.065(6) 0.007(5) 0.010(5) 0.005(5)
C9 0.082(6) 0.042(5) 0.089(6) -0.001(5) 0.000(6) 0.008(5)
C10 0.089(7) 0.040(5) 0.089(6) 0.011(5) 0.001(6) 0.003(5)
C11 0.061(6) 0.056(6) 0.052(6) 0.020(5) -0.002(5) -0.004(5)
C12 0.064(5) 0.051(5) 0.078(5) 0.015(4) 0.007(4) -0.012(4)
C13 0.096(6) 0.072(5) 0.112(6) 0.003(5) 0.028(5) -0.033(5)
C14 0.100(6) 0.086(5) 0.132(7) -0.001(5) 0.038(5) -0.041(5)
C15 0.086(6) 0.090(6) 0.123(7) 0.003(5) 0.039(5) -0.031(5)
C16 0.066(5) 0.069(5) 0.091(6) 0.018(5) 0.022(4) -0.015(4)
C17 0.028(4) 0.044(5) 0.030(4) 0.000(4) 0.002(3) 0.002(4)
C18 0.040(5) 0.041(5) 0.062(6) 0.002(4) 0.001(5) 0.002(4)
C19 0.035(5) 0.058(6) 0.067(7) -0.016(5) -0.008(5) -0.004(5)
C20 0.031(4) 0.071(7) 0.050(6) 0.001(5) 0.003(4) 0.011(5)
C21 0.034(4) 0.052(5) 0.038(4) 0.002(4) 0.004(3) 0.004(4)
C22 0.041(4) 0.054(5) 0.034(4) -0.006(4) 0.005(3) -0.003(4)
C23 0.053(5) 0.064(5) 0.029(4) -0.004(4) -0.003(4) 0.003(4)
C24 0.068(7) 0.097(9) 0.047(6) -0.004(6) -0.014(6) 0.003(7)
C25 0.091(8) 0.065(7) 0.048(6) -0.011(5) -0.014(6) -0.012(6)
C26 0.071(7) 0.068(7) 0.046(6) -0.015(5) -0.003(5) -0.006(6)
C27 0.051(5) 0.048(5) 0.047(5) -0.011(4) 0.001(4) 0.007(4)
C28 0.068(7) 0.076(8) 0.098(9) -0.028(7) 0.031(7) 0.010(6)
C29 0.078(8) 0.085(10) 0.144(13) -0.036(9) 0.032(9) 0.028(8)
C30 0.104(11) 0.061(8) 0.152(14) -0.009(9) 0.019(10) 0.034(8)
C31 0.074(7) 0.056(7) 0.092(9) -0.005(6) 0.007(7) 0.018(6)
C32 0.027(4) 0.037(4) 0.035(5) 0.001(4) 0.005(3) -0.001(4)
C33 0.047(5) 0.061(6) 0.034(5) 0.008(4) 0.011(4) 0.016(5)
C34 0.053(5) 0.056(6) 0.041(5) -0.002(4) 0.008(4) 0.014(5)
C35 0.048(5) 0.047(5) 0.056(6) 0.003(5) 0.014(5) 0.020(4)
C36 0.038(4) 0.037(5) 0.040(5) 0.008(4) 0.007(4) 0.007(4)
C37 0.050(5) 0.042(4) 0.041(4) 0.010(4) 0.010(4) 0.010(4)
C38 0.047(5) 0.071(7) 0.051(6) 0.009(5) -0.002(5) -0.001(5)
C39 0.059(6) 0.103(9) 0.032(5) 0.018(5) -0.017(5) 0.009(6)
C40 0.074(7) 0.093(8) 0.025(5) 0.015(5) 0.003(5) -0.002(6)
C41 0.053(5) 0.052(5) 0.046(5) 0.021(4) 0.015(4) 0.002(4)
C42 0.042(5) 0.041(5) 0.031(5) 0.004(4) 0.003(4) 0.000(4)
C43 0.044(5) 0.089(7) 0.034(5) 0.009(5) -0.001(4) -0.004(5)
C44 0.065(7) 0.113(9) 0.034(6) 0.004(6) 0.006(5) -0.006(7)
C45 0.078(7) 0.102(9) 0.039(6) 0.009(6) 0.029(5) 0.003(7)
C46 0.050(5) 0.063(6) 0.039(5) 0.010(4) 0.014(4) 0.003(5)
C47 0.038(4) 0.047(4) 0.028(4) 0.009(3) 0.010(3) -0.001(3)
C48 0.031(4) 0.061(6) 0.049(6) -0.008(5) 0.009(4) -0.003(4)
C49 0.026(4) 0.079(7) 0.057(6) 0.005(5) 0.001(4) -0.003(5)
C50 0.036(5) 0.065(6) 0.058(6) 0.005(5) 0.017(4) 0.012(5)
C51 0.037(4) 0.049(5) 0.031(4) 0.007(4) 0.006(4) 0.008(4)
C52 0.026(4) 0.039(5) 0.027(4) 0.004(3) 0.000(3) -0.004(3)
C53 0.038(4) 0.041(5) 0.039(5) -0.006(4) 0.002(4) 0.005(4)
C54 0.065(6) 0.037(5) 0.064(7) -0.003(5) 0.011(5) 0.010(5)
C55 0.062(6) 0.036(5) 0.075(7) 0.020(5) 0.013(5) 0.019(5)
C56 0.041(5) 0.038(5) 0.051(5) 0.014(4) 0.001(4) 0.004(4)
C57 0.032(4) 0.030(4) 0.034(4) 0.004(3) 0.004(3) -0.003(3)
C58 0.050(5) 0.052(5) 0.033(5) 0.011(4) 0.004(4) 0.011(4)
C59 0.078(7) 0.053(6) 0.061(7) 0.005(5) 0.018(6) 0.027(5)
C60 0.070(6) 0.036(5) 0.068(7) 0.007(5) 0.000(5) 0.026(5)
C61 0.039(4) 0.033(4) 0.044(5) 0.010(4) -0.009(4) 0.005(4)
C62 0.301(12) 0.47(2) 0.375(18) -0.144(19) 0.005(18) -0.07(2)
C63 0.26(2) 0.094(13) 0.168(18) 0.038(12) -0.061(18) 0.006(14)
C64 0.16(2) 0.34(4) 0.19(2) 0.04(2) 0.030(19) -0.01(2)
C65 0.553(17) 0.527(16) 0.308(14) -0.196(13) 0.210(13) -0.303(15)
Cl1 0.120(3) 0.103(2) 0.0705(19) 0.0488(18) 0.0210(18) 0.003(2)
Cl2 0.092(2) 0.089(2) 0.126(3) 0.011(2) 0.056(2) 0.0017(18)
Cl3 0.0503(13) 0.0819(18) 0.0583(15) 0.0276(13) -0.0032(12) 0.0084(13)
Cl4 0.149(3) 0.0496(16) 0.082(2) -0.0222(15) -0.023(2) -0.0094(18)
Cl5 0.144(3) 0.0587(19) 0.160(4) 0.040(2) 0.034(3) 0.027(2)
Cl6 0.0664(15) 0.0637(15) 0.0553(15) 0.0211(12) 0.0083(12) 0.0272(13)
Cl7 0.0549(14) 0.093(2) 0.0616(16) 0.0264(14) 0.0176(12) 0.0007(14)
Cl8 0.0459(13) 0.112(2) 0.0737(18) 0.0261(16) 0.0271(13) 0.0085(14)
Cl9 0.0467(12) 0.0497(13) 0.0465(13) -0.0058(10) 0.0074(10) 0.0038(10)
Cl10 0.0926(19) 0.0638(16) 0.0536(15) 0.0295(13) 0.0070(14) 0.0095(14)
Cl11 0.0863(18) 0.0487(14) 0.0582(15) 0.0179(12) -0.0096(14) 0.0166(13)
Cl12 0.289(10) 0.479(18) 0.370(15) -0.109(13) 0.033(10) -0.070(12)
Cl13 0.297(11) 0.362(16) 0.57(2) -0.096(15) 0.071(12) 0.077(12)
Cl14 0.305(10) 0.149(6) 0.292(10) -0.016(6) -0.097(8) 0.025(6)
Cl15 0.153(4) 0.151(4) 0.160(5) 0.052(4) -0.027(4) -0.002(3)
Cl16 0.267(9) 0.154(6) 0.328(11) -0.015(6) 0.030(8) 0.067(6)
Cl17 0.149(5) 0.270(9) 0.260(8) -0.006(6) 0.047(5) 0.056(5)
Cl18 0.455(13) 0.478(13) 0.273(9) -0.191(9) 0.215(9) -0.210(11)
Cl19 0.666(18) 0.587(17) 0.363(13) -0.180(12) 0.240(13) -0.353(14)
C66 0.49(2) 0.43(3) 0.36(3) 0.202(19) 0.00(2) 0.29(3)
Cl21 0.58(2) 0.88(4) 0.56(2) -0.12(2) 0.10(2) -0.13(3)
Cl20 0.63(3) 0.77(5) 0.84(3) -0.02(3) 0.06(3) -0.15(3)
O20 0.79(7) 0.24(3) 0.96(9) 0.05(4) -0.59(7) 0.10(4)

loop_
_atom_type_symbol
_atom_type_description
_atom_type_scat_dispersion_real
_atom_type_scat_dispersion_imag
_atom_type_scat_source
C C 0.0033 0.0016 'International Tables Vol C Tables 4.2.6.8 and 6.1.1.4'
H H 0.0000 0.0000 'International Tables Vol C Tables 4.2.6.8 and 6.1.1.4'
N N 0.0061 0.0033 'International Tables Vol C Tables 4.2.6.8 and 6.1.1.4'
O O 0.0106 0.0060 'International Tables Vol C Tables 4.2.6.8 and 6.1.1.4'
P P 0.1023 0.0942 'International Tables Vol C Tables 4.2.6.8 and 6.1.1.4'
Cl Cl 0.1484 0.1585 'International Tables Vol C Tables 4.2.6.8 and 6.1.1.4'
Co Co 0.3494 0.9721 'International Tables Vol C Tables 4.2.6.8 and 6.1.1.4'

loop_
_geom_angle_atom_site_label_1
_geom_angle_atom_site_label_2
_geom_angle_atom_site_label_3
_geom_angle
_geom_angle_site_symmetry_1
_geom_angle_site_symmetry_3
O5 Co1 O14 82.4(2) . .
O5 Co1 O11 169.2(2) . .
O14 Co1 O11 90.5(2) . .
O5 Co1 O4 95.7(2) . .
O14 Co1 O4 175.1(2) . .
O11 Co1 O4 92.0(2) . .
O5 Co1 O10 80.8(2) . .
O14 Co1 O10 93.3(2) . .
O11 Co1 O10 91.6(2) . .
O4 Co1 O10 90.8(2) . .
O5 Co1 O1 90.13(19) . .
O14 Co1 O1 79.9(2) . .
O11 Co1 O1 96.6(2) . .
O4 Co1 O1 95.7(2) . .
O10 Co1 O1 169.4(2) . .
O6 Co2 O1 100.8(2) . .
O6 Co2 N9 106.3(2) . .
O1 Co2 N9 102.6(2) . .
O6 Co2 N8 109.1(2) . .
O1 Co2 N8 123.3(2) . .
N9 Co2 N8 113.1(2) . .
O6 Co2 O14 80.93(19) . .
O1 Co2 O14 78.52(19) . .
N9 Co2 O14 172.2(2) . .
N8 Co2 O14 60.9(2) . .
O5 Co3 O6 109.4(2) . .
O5 Co3 N7 115.5(2) . .
O6 Co3 N7 116.1(2) . .
O5 Co3 N11 103.5(2) . .
O6 Co3 N11 102.9(2) . .
N7 Co3 N11 107.9(2) . .
O3 Co4 O19 100.04(17) . .
O3 Co4 O18 162.71(17) . .
O19 Co4 O18 96.52(13) . .
O3 Co4 O16 93.8(2) . 2_565
O19 Co4 O16 83.58(16) . 2_565
O18 Co4 O16 83.08(17) . 2_565
O3 Co4 O7 84.0(2) . .
O19 Co4 O7 164.74(17) . .
O18 Co4 O7 81.28(17) . .
O16 Co4 O7 110.98(19) 2_565 .
O3 Co4 O12 89.75(19) . .
O19 Co4 O12 88.86(16) . .
O18 Co4 O12 95.53(16) . .
O16 Co4 O12 172.09(19) 2_565 .
O7 Co4 O12 76.39(19) . .
O13 Co5 O5 87.6(2) . .
O13 Co5 O9 159.8(2) . .
O5 Co5 O9 108.2(2) . .
O13 Co5 N3 101.4(3) . .
O5 Co5 N3 163.2(2) . .
O9 Co5 N3 60.2(2) . .
O13 Co5 N6 108.8(2) . .
O5 Co5 N6 90.0(2) . .
O9 Co5 N6 84.3(2) . .
N3 Co5 N6 100.3(2) . .
O13 Co5 O10 92.7(2) . .
O5 Co5 O10 76.72(19) . .
O9 Co5 O10 79.3(2) . .
N3 Co5 O10 88.6(2) . .
N6 Co5 O10 154.4(2) . .
O2 Co6 O15 90.4(2) . .
O2 Co6 O6 103.6(2) . .
O15 Co6 O6 87.3(2) . .
O2 Co6 O17 90.43(16) . .
O15 Co6 O17 173.91(17) . .
O6 Co6 O17 86.60(16) . .
O2 Co6 N10 158.1(2) . .
O15 Co6 N10 92.8(2) . .
O6 Co6 N10 98.2(2) . .
O17 Co6 N10 88.58(18) . .
O2 Co6 O16 96.41(19) . .
O15 Co6 O16 97.5(2) . .
O6 Co6 O16 159.40(19) . .
O17 Co6 O16 88.37(16) . .
N10 Co6 O16 61.7(2) . .
O9 Co7 O4 93.3(2) . .
O9 Co7 O7 171.2(2) . .
O4 Co7 O7 90.8(2) . .
O9 Co7 O12 90.0(2) . .
O4 Co7 O12 99.9(2) . .
O7 Co7 O12 81.6(2) . .
O9 Co7 N2 92.2(3) . .
O4 Co7 N2 112.4(3) . .
O7 Co7 N2 93.4(3) . .
O12 Co7 N2 147.4(3) . .
O8 Co8 O4 103.0(3) . .
O8 Co8 N5 113.9(3) . .
O4 Co8 N5 105.3(3) . .
O8 Co8 N4 108.4(3) . .
O4 Co8 N4 111.5(3) . .
N5 Co8 N4 114.2(3) . .
O3 P1 O2 114.6(3) . .
O3 P1 O1 108.4(3) . .
O2 P1 O1 110.9(3) . .
O3 P1 C1 107.5(3) . .
O2 P1 C1 110.1(3) . .
O1 P1 C1 104.9(3) . .
C11 N1 C7 117.9(8) . .
C12 N2 C16 120.5(9) . .
C12 N2 Co7 123.2(7) . .
C16 N2 Co7 116.1(7) . .
C17 N3 C21 118.3(7) . .
C17 N3 Co5 91.4(4) . .
C21 N3 Co5 147.6(6) . .
C26 N4 C22 116.5(8) . .
C26 N4 Co8 120.0(7) . .
C22 N4 Co8 123.5(5) . .
C31 N5 C27 118.7(9) . .
C31 N5 Co8 135.3(8) . .
C27 N5 Co8 106.1(6) . .
C36 N6 C32 118.3(7) . .
C36 N6 Co5 121.8(5) . .
C32 N6 Co5 119.7(5) . .
C41 N7 C37 119.2(7) . .
C41 N7 Co3 134.5(6) . .
C37 N7 Co3 106.2(5) . .
C46 N8 C42 118.8(7) . .
C46 N8 Co2 145.5(6) . .
C42 N8 Co2 95.5(5) . .
C51 N9 C47 118.1(7) . .
C51 N9 Co2 117.2(5) . .
C47 N9 Co2 124.6(5) . .
C56 N10 C52 117.3(7) . .
C56 N10 Co6 148.9(6) . .
C52 N10 Co6 91.8(4) . .
C61 N11 C57 118.6(7) . .
C61 N11 Co3 132.5(5) . .
C57 N11 Co3 108.1(5) . .
P1 O1 Co2 121.7(3) . .
P1 O1 Co1 128.1(3) . .
Co2 O1 Co1 103.1(2) . .
P1 O2 Co6 134.0(3) . .
P1 O3 Co4 144.4(3) . .
Co8 O4 Co7 108.0(2) . .
Co8 O4 Co1 97.2(2) . .
Co7 O4 Co1 129.6(3) . .
Co8 O4 H4A 125(7) . .
Co7 O4 H4A 104(7) . .
Co1 O4 H4A 96(7) . .
Co3 O5 Co5 110.4(2) . .
Co3 O5 Co1 110.6(2) . .
Co5 O5 Co1 103.3(2) . .
Co3 O5 H5A 120(6) . .
Co5 O5 H5A 108(6) . .
Co1 O5 H5A 103(6) . .
Co2 O6 Co3 111.8(2) . .
Co2 O6 Co6 104.3(2) . .
Co3 O6 Co6 111.7(2) . .
Co2 O6 H6A 110(5) . .
Co3 O6 H6A 117(4) . .
Co6 O6 H6A 101(5) . .
C7 O7 Co7 129.6(5) . .
C7 O7 Co4 129.4(5) . .
Co7 O7 Co4 100.7(2) . .
C12 O8 Co8 139.9(7) . .
C17 O9 Co7 149.8(5) . .
C17 O9 Co5 95.1(5) . .
Co7 O9 Co5 115.0(2) . .
C22 O10 Co1 131.2(5) . .
C22 O10 Co5 128.0(5) . .
Co1 O10 Co5 94.8(2) . .
C27 O11 Co1 137.2(6) . .
C32 O12 Co7 127.2(4) . .
C32 O12 Co4 127.1(5) . .
Co7 O12 Co4 98.3(2) . .
C37 O13 Co5 142.6(6) . .
C42 O14 Co1 131.4(5) . .
C42 O14 Co2 90.6(4) . .
Co1 O14 Co2 98.4(2) . .
C47 O15 Co6 128.8(5) . .
C52 O16 Co4 122.1(4) . 2_565
C52 O16 Co6 92.6(4) . .
Co4 O16 Co6 129.4(3) 2_565 .
C57 O17 Co6 123.5(4) . .
Co4 O18 H18A 97.7 . .
Co4 O18 H18B 111.6 . .
H18A O18 H18B 109.2 . .
Co4 O19 H19B 121.4 . .
Co4 O19 H19A 126.2 . .
H19B O19 H19A 92.5 . .
C6 C1 C2 122.3(8) . .
C6 C1 P1 122.9(7) . .
C2 C1 P1 114.7(6) . .
C3 C2 C1 111.9(8) . .
C3 C2 H2A 109.2 . .
C1 C2 H2A 109.3 . .
C3 C2 H2B 109.3 . .
C1 C2 H2B 109.2 . .
H2A C2 H2B 107.9 . .
C4 C3 C2 115.5(10) . .
C4 C3 H3A 108.5 . .
C2 C3 H3A 108.4 . .
C4 C3 H3B 108.4 . .
C2 C3 H3B 108.4 . .
H3A C3 H3B 107.5 . .
C3 C4 C5 117.8(10) . .
C3 C4 H4C 107.9 . .
C5 C4 H4C 107.9 . .
C3 C4 H4B 107.8 . .
C5 C4 H4B 107.8 . .
H4C C4 H4B 107.2 . .
C6 C5 C4 110.6(8) . .
C6 C5 H5B 109.6 . .
C4 C5 H5B 109.6 . .
C6 C5 H5C 109.3 . .
C4 C5 H5C 109.5 . .
H5B C5 H5C 108.1 . .
C1 C6 C5 125.0(9) . .
C1 C6 H6 117.4 . .
C5 C6 H6 117.5 . .
O7 C7 N1 117.1(7) . .
O7 C7 C8 122.4(8) . .
N1 C7 C8 120.5(8) . .
C9 C8 C7 119.5(10) . .
C9 C8 H8 120.3 . .
C7 C8 H8 120.2 . .
C8 C9 C10 120.2(10) . .
C8 C9 H9 119.9 . .
C10 C9 H9 119.9 . .
C11 C10 C9 117.6(10) . .
C11 C10 H10 121.3 . .
C9 C10 H10 121.1 . .
N1 C11 C10 124.3(10) . .
N1 C11 Cl1 116.1(8) . .
C10 C11 Cl1 119.6(8) . .
O8 C12 N2 121.1(9) . .
O8 C12 C13 119.3(11) . .
N2 C12 C13 119.6(11) . .
C14 C13 C12 118.1(12) . .
C14 C13 H13 120.9 . .
C12 C13 H13 121.0 . .
C13 C14 C15 121.6(12) . .
C13 C14 H14 119.5 . .
C15 C14 H14 119.0 . .
C16 C15 C14 115.9(12) . .
C16 C15 H15 121.9 . .
C14 C15 H15 122.2 . .
N2 C16 C15 124.0(11) . .
N2 C16 Cl2 115.4(8) . .
C15 C16 Cl2 120.6(10) . .
O9 C17 N3 111.6(7) . .
O9 C17 C18 127.5(8) . .
N3 C17 C18 120.8(7) . .
C19 C18 C17 119.0(9) . .
C19 C18 H18 120.5 . .
C17 C18 H18 120.5 . .
C18 C19 C20 120.3(9) . .
C18 C19 H19 119.8 . .
C20 C19 H19 119.9 . .
C21 C20 C19 118.0(8) . .
C21 C20 H20 121.1 . .
C19 C20 H20 121.0 . .
C20 C21 N3 123.7(8) . .
C20 C21 Cl3 120.2(7) . .
N3 C21 Cl3 116.1(6) . .
O10 C22 N4 118.1(7) . .
O10 C22 C23 120.7(8) . .
N4 C22 C23 121.2(8) . .
C24 C23 C22 120.4(10) . .
C24 C23 H23 119.8 . .
C22 C23 H23 119.8 . .
C23 C24 C25 118.4(10) . .
C23 C24 H24 120.8 . .
C25 C24 H24 120.8 . .
C26 C25 C24 118.7(9) . .
C26 C25 H25 120.7 . .
C24 C25 H25 120.6 . .
C25 C26 N4 124.7(10) . .
C25 C26 Cl4 121.5(8) . .
N4 C26 Cl4 113.8(8) . .
O11 C27 N5 116.6(8) . .
O11 C27 C28 122.8(10) . .
N5 C27 C28 120.5(10) . .
C29 C28 C27 115.9(13) . .
C29 C28 H28 122.1 . .
C27 C28 H28 122.0 . .
C28 C29 C30 122.8(12) . .
C28 C29 H29 118.6 . .
C30 C29 H29 118.6 . .
C31 C30 C29 116.0(13) . .
C31 C30 H30 122.0 . .
C29 C30 H30 122.0 . .
C30 C31 N5 125.8(13) . .
C30 C31 Cl5 118.7(11) . .
N5 C31 Cl5 115.5(9) . .
O12 C32 N6 119.7(7) . .
O12 C32 C33 120.6(7) . .
N6 C32 C33 119.7(7) . .
C34 C33 C32 120.9(8) . .
C34 C33 H33 119.6 . .
C32 C33 H33 119.5 . .
C35 C34 C33 119.6(8) . .
C35 C34 H34 120.2 . .
C33 C34 H34 120.2 . .
C34 C35 C36 116.8(8) . .
C34 C35 H35 121.6 . .
C36 C35 H35 121.6 . .
N6 C36 C35 124.7(8) . .
N6 C36 Cl6 116.8(6) . .
C35 C36 Cl6 118.6(6) . .
O13 C37 N7 116.9(8) . .
O13 C37 C38 124.7(8) . .
N7 C37 C38 118.3(8) . .
C39 C38 C37 119.9(9) . .
C39 C38 H38 120.1 . .
C37 C38 H38 120.0 . .
C38 C39 C40 121.6(9) . .
C38 C39 H39 119.2 . .
C40 C39 H39 119.2 . .
C41 C40 C39 116.4(9) . .
C41 C40 H40 121.8 . .
C39 C40 H40 121.9 . .
N7 C41 C40 124.6(9) . .
N7 C41 Cl7 115.4(6) . .
C40 C41 Cl7 120.0(7) . .
O14 C42 N8 112.5(7) . .
O14 C42 C43 126.0(8) . .
N8 C42 C43 121.4(8) . .
C44 C43 C42 117.7(9) . .
C44 C43 H43 121.1 . .
C42 C43 H43 121.2 . .
C45 C44 C43 120.9(9) . .
C45 C44 H44 119.6 . .
C43 C44 H44 119.5 . .
C46 C45 C44 119.1(9) . .
C46 C45 H45 120.5 . .
C44 C45 H45 120.5 . .
N8 C46 C45 122.1(8) . .
N8 C46 Cl8 115.9(6) . .
C45 C46 Cl8 122.0(7) . .
O15 C47 N9 121.2(7) . .
O15 C47 C48 120.8(7) . .
N9 C47 C48 117.9(8) . .
C49 C48 C47 121.1(8) . .
C49 C48 H48 119.5 . .
C47 C48 H48 119.4 . .
C48 C49 C50 119.9(8) . .
C48 C49 H49 120.0 . .
C50 C49 H49 120.1 . .
C51 C50 C49 116.6(9) . .
C51 C50 H50 121.7 . .
C49 C50 H50 121.7 . .
N9 C51 C50 126.0(8) . .
N9 C51 Cl9 114.4(6) . .
C50 C51 Cl9 119.5(7) . .
O16 C52 N10 112.5(6) . .
O16 C52 C53 126.2(7) . .
N10 C52 C53 121.3(7) . .
C54 C53 C52 117.8(8) . .
C54 C53 H53 121.2 . .
C52 C53 H53 121.1 . .
C53 C54 C55 122.6(9) . .
C53 C54 H54 118.8 . .
C55 C54 H54 118.6 . .
C56 C55 C54 115.9(8) . .
C56 C55 H55 121.9 . .
C54 C55 H55 122.2 . .
N10 C56 C55 125.1(8) . .
N10 C56 Cl10 114.0(6) . .
C55 C56 Cl10 120.8(7) . .
O17 C57 N11 117.4(6) . .
O17 C57 C58 122.1(7) . .
N11 C57 C58 120.5(7) . .
C59 C58 C57 119.2(8) . .
C59 C58 H58 120.5 . .
C57 C58 H58 120.4 . .
C58 C59 C60 119.5(9) . .
C58 C59 H59 120.3 . .
C60 C59 H59 120.2 . .
C61 C60 C59 118.2(8) . .
C61 C60 H60 120.8 . .
C59 C60 H60 121.0 . .
C60 C61 N11 124.1(8) . .
C60 C61 Cl11 118.4(7) . .
N11 C61 Cl11 117.5(7) . .
Cl12 C62 Cl13 99.0(14) . .
Cl12 C62 H62A 112.1 . .
Cl13 C62 H62A 111.9 . .
Cl12 C62 H62B 111.9 . .
Cl13 C62 H62B 112.0 . .
H62A C62 H62B 109.6 . .
Cl14 C63 Cl15 111.0(11) . .
Cl14 C63 H63A 109.5 . .
Cl15 C63 H63A 109.8 . .
Cl14 C63 H63B 109.3 . .
Cl15 C63 H63B 109.1 . .
H63A C63 H63B 108.1 . .
Cl17 C64 Cl16 103.8(14) . .
Cl17 C64 H64A 110.9 . .
Cl16 C64 H64A 111.0 . .
Cl17 C64 H64B 111.0 . .
Cl16 C64 H64B 111.0 . .
H64A C64 H64B 109.0 . .
Cl18 C65 Cl19 104(3) . .
Cl18 C65 H65A 110.5 . .
Cl19 C65 H65A 110.9 . .
Cl18 C65 H65B 111.1 . .
Cl19 C65 H65B 111.1 . .
H65A C65 H65B 108.8 . .
Cl21 C66 Cl20 92.5(15) . .
Cl21 C66 H66A 112.4 . .
Cl21 C66 H66B 113.9 . .
H66A C66 H66B 110.7 . .
H20A O20 H20B 109.5 . .

loop_
_geom_bond_atom_site_label_1
_geom_bond_atom_site_label_2
_geom_bond_distance
_geom_bond_site_symmetry_2
Co1 O5 2.055(5) .
Co1 O14 2.056(5) .
Co1 O11 2.062(6) .
Co1 O4 2.098(6) .
Co1 O10 2.096(5) .
Co1 O1 2.167(5) .
Co2 O6 2.001(5) .
Co2 O1 2.011(5) .
Co2 N9 2.064(6) .
Co2 N8 2.108(6) .
Co2 O14 2.262(5) .
Co3 O5 1.994(5) .
Co3 O6 2.032(5) .
Co3 N7 2.066(6) .
Co3 N11 2.095(6) .
Co4 O3 2.021(5) .
Co4 O19 2.059(3) .
Co4 O18 2.127(3) .
Co4 O16 2.141(5) 2_565
Co4 O7 2.154(5) .
Co4 O12 2.211(5) .
Co5 O13 1.991(6) .
Co5 O5 2.051(5) .
Co5 O9 2.146(6) .
Co5 N3 2.204(6) .
Co5 N6 2.215(6) .
Co5 O10 2.277(5) .
Co6 O2 2.042(5) .
Co6 O15 2.092(5) .
Co6 O6 2.114(5) .
Co6 O17 2.120(3) .
Co6 N10 2.169(6) .
Co6 O16 2.194(5) .
Co7 O9 2.015(5) .
Co7 O4 2.027(6) .
Co7 O7 2.055(5) .
Co7 O12 2.074(5) .
Co7 N2 2.089(7) .
Co8 O8 1.944(7) .
Co8 O4 1.971(5) .
Co8 N5 2.020(8) .
Co8 N4 2.047(7) .
P1 O3 1.506(5) .
P1 O2 1.517(5) .
P1 O1 1.553(5) .
P1 C1 1.808(8) .
N1 C11 1.343(11) .
N1 C7 1.360(10) .
N2 C12 1.332(13) .
N2 C16 1.345(13) .
N3 C17 1.340(10) .
N3 C21 1.347(10) .
N4 C26 1.363(11) .
N4 C22 1.373(11) .
N5 C31 1.343(13) .
N5 C27 1.370(12) .
N6 C36 1.333(10) .
N6 C32 1.364(10) .
N7 C41 1.329(10) .
N7 C37 1.383(10) .
N8 C46 1.346(10) .
N8 C42 1.368(10) .
N9 C51 1.351(10) .
N9 C47 1.358(10) .
N10 C56 1.326(10) .
N10 C52 1.380(9) .
N11 C61 1.338(10) .
N11 C57 1.354(10) .
O4 H4A 0.73(8) .
O5 H5A 0.79(8) .
O6 H6A 0.85(5) .
O7 C7 1.304(9) .
O8 C12 1.272(13) .
O9 C17 1.301(9) .
O10 C22 1.301(9) .
O11 C27 1.281(10) .
O12 C32 1.300(9) .
O13 C37 1.270(10) .
O14 C42 1.300(9) .
O15 C47 1.288(9) .
O16 C52 1.312(9) .
O16 Co4 2.141(5) 2_565
O17 C57 1.305(8) .
O18 H18A 0.8499 .
O18 H18B 0.8499 .
O19 H19B 0.8499 .
O19 H19A 0.8500 .
C1 C6 1.320(11) .
C1 C2 1.533(12) .
C2 C3 1.512(13) .
C2 H2A 0.9700 .
C2 H2B 0.9700 .
C3 C4 1.404(16) .
C3 H3A 0.9700 .
C3 H3B 0.9700 .
C4 C5 1.529(15) .
C4 H4C 0.9700 .
C4 H4B 0.9700 .
C5 C6 1.491(12) .
C5 H5B 0.9700 .
C5 H5C 0.9700 .
C6 H6 0.9300 .
C7 C8 1.388(12) .
C8 C9 1.371(14) .
C8 H8 0.9300 .
C9 C10 1.374(16) .
C9 H9 0.9300 .
C10 C11 1.357(14) .
C10 H10 0.9300 .
C11 Cl1 1.720(10) .
C12 C13 1.414(14) .
C13 C14 1.377(18) .
C13 H13 0.9300 .
C14 C15 1.400(18) .
C14 H14 0.9300 .
C15 C16 1.358(15) .
C15 H15 0.9300 .
C16 Cl2 1.716(12) .
C17 C18 1.395(11) .
C18 C19 1.356(12) .
C18 H18 0.9300 .
C19 C20 1.379(13) .
C19 H19 0.9300 .
C20 C21 1.343(12) .
C20 H20 0.9300 .
C21 Cl3 1.733(9) .
C22 C23 1.381(12) .
C23 C24 1.368(13) .
C23 H23 0.9300 .
C24 C25 1.404(15) .
C24 H24 0.9300 .
C25 C26 1.334(14) .
C25 H25 0.9300 .
C26 Cl4 1.728(11) .
C27 C28 1.409(14) .
C28 C29 1.391(18) .
C28 H28 0.9300 .
C29 C30 1.41(2) .
C29 H29 0.9300 .
C30 C31 1.309(17) .
C30 H30 0.9300 .
C31 Cl5 1.726(13) .
C32 C33 1.395(11) .
C33 C34 1.379(12) .
C33 H33 0.9300 .
C34 C35 1.377(12) .
C34 H34 0.9300 .
C35 C36 1.395(12) .
C35 H35 0.9300 .
C36 Cl6 1.725(8) .
C37 C38 1.414(12) .
C38 C39 1.349(14) .
C38 H38 0.9300 .
C39 C40 1.389(14) .
C39 H39 0.9300 .
C40 C41 1.367(12) .
C40 H40 0.9300 .
C41 Cl7 1.736(9) .
C42 C43 1.378(11) .
C43 C44 1.375(13) .
C43 H43 0.9300 .
C44 C45 1.374(14) .
C44 H44 0.9300 .
C45 C46 1.348(13) .
C45 H45 0.9300 .
C46 Cl8 1.709(9) .
C47 C48 1.433(11) .
C48 C49 1.361(13) .
C48 H48 0.9300 .
C49 C50 1.383(12) .
C49 H49 0.9300 .
C50 C51 1.356(11) .
C50 H50 0.9300 .
C51 Cl9 1.736(8) .
C52 C53 1.391(11) .
C53 C54 1.356(12) .
C53 H53 0.9300 .
C54 C55 1.381(13) .
C54 H54 0.9300 .
C55 C56 1.368(12) .
C55 H55 0.9300 .
C56 Cl10 1.745(9) .
C57 C58 1.398(11) .
C58 C59 1.361(12) .
C58 H58 0.9300 .
C59 C60 1.404(13) .
C59 H59 0.9300 .
C60 C61 1.332(13) .
C60 H60 0.9300 .
C61 Cl11 1.725(8) .
C62 Cl12 1.697(18) .
C62 Cl13 1.740(18) .
C62 H62A 0.9700 .
C62 H62B 0.9700 .
C63 Cl14 1.672(18) .
C63 Cl15 1.750(18) .
C63 H63A 0.9700 .
C63 H63B 0.9700 .
C64 Cl17 1.69(2) .
C64 Cl16 1.87(3) .
C64 H64A 0.9700 .
C64 H64B 0.9700 .
C65 Cl18 1.56(4) .
C65 Cl19 1.64(5) .
C65 H65A 0.9700 .
C65 H65B 0.9700 .
C66 Cl21 1.748(18) .
C66 Cl20 1.80(4) .
C66 H66A 0.9700 .
C66 H66B 0.9700 .
O20 H20A 0.8500 .
O20 H20B 0.8500 .

loop_
_geom_hbond_atom_site_label_D
_geom_hbond_atom_site_label_H
_geom_hbond_atom_site_label_A
_geom_hbond_distance_DH
_geom_hbond_distance_HA
_geom_hbond_distance_DA
_geom_hbond_angle_DHA
_geom_hbond_site_symmetry_A
O19 H19A O2 0.85 2.00 2.795(6) 156.2 2_565
O18 H18B O15 0.85 1.87 2.718(6) 177.2 2_565
C33 H33 O18 0.93 2.43 3.253(9) 147.8 .
O19 H19B O17 0.85 1.97 2.762 155.2 .
O18 H18A N1 0.85 1.99 2.828(7) 168.7 .
O6 H6A Cl10 0.848(10) 2.86(5) 3.487(6) 132(6) .
O5 H5A O17 0.79(8) 2.51(8) 2.880(6) 110(7) .
O5 H5A O12 0.79(8) 2.33(9) 2.969(7) 138(8) .
O4 H4A O3 0.73(8) 2.13(9) 2.758(7) 146(9) .
